data_2224267
loop_
_publ_author_name
'Song, Juyoung C.'
'Tiekink, Edward R. T.'

_publ_section_title
(2,2'-Bipyridyl)bis[<i>N</i>,<i>N</i>-bis(2-hydroxyethyl)dithiocarbamato-\k^2^<i>S</i>,<i>S</i>']cadmium(II)
_journal_coeditor_code HB5241
_journal_issue 12
_journal_name_full 'Acta Crystallographica Section E'
_journal_page_first m1667
_journal_page_last m1668
_journal_paper_doi 10.1107/S1600536809049678
_journal_volume 65
_journal_year 2009
_chemical_formula_iupac '[Cd (C5 H10 N O2 S2)2 (C10 H8 N2)]'
_chemical_formula_moiety 'C20 H28 Cd N4 O4 S4'
_chemical_formula_sum 'C20 H28 Cd N4 O4 S4'
_chemical_formula_weight 629.10
_chemical_name_systematic
;
(2,2'-Bipyridyl)bis[<i>N</i>,<i>N</i>-bis(2-hydroxyethyl)dithiocarbamato-
\k^2^<i>S</i>,<i>S</i>']cadmium(II)
;
_space_group_IT_number 2
_symmetry_cell_setting triclinic
_symmetry_space_group_name_Hall '-P 1'
_symmetry_space_group_name_H-M 'P -1'
_atom_sites_solution_hydrogens geom
_atom_sites_solution_primary direct
_atom_sites_solution_secondary difmap
_audit_creation_method SHELXL-97
_cell_angle_alpha 70.85(3)
_cell_angle_beta 85.86(3)
_cell_angle_gamma 81.21(3)
_cell_formula_units_Z 2
_cell_length_a 10.077(2)
_cell_length_b 11.568(2)
_cell_length_c 11.676(2)
_cell_measurement_reflns_used 887
_cell_measurement_temperature 173(2)
_cell_measurement_theta_max 30.2
_cell_measurement_theta_min 4.2
_cell_volume 1270.3(5)
_computing_cell_refinement 'CrystalClear (Rigaku/MSC, 2005)'
_computing_data_collection 'CrystalClear (Rigaku/MSC, 2005)'
_computing_data_reduction 'CrystalClear (Rigaku/MSC, 2005)'
_computing_molecular_graphics 'ORTEPII (Johnson, 1976) and DIAMOND (Brandenburg, 2006)'
_computing_publication_material 'publCIF (Westrip, 2009)'
_computing_structure_refinement 'SHELXL97 (Sheldrick, 2008)'
_computing_structure_solution 'PATTY in DIRDIF92 (Beurskens <i>et al.</i>,  1992)'
_diffrn_ambient_temperature 173(2)
_diffrn_measured_fraction_theta_full 0.997
_diffrn_measured_fraction_theta_max 0.997
_diffrn_measurement_device_type 'Rigaku AFC12\K/SATURN724'
_diffrn_measurement_method \w
_diffrn_radiation_monochromator graphite
_diffrn_radiation_source 'fine-focus sealed tube'
_diffrn_radiation_type MoK\a
_diffrn_radiation_wavelength 0.71073
_diffrn_reflns_av_R_equivalents 0.073
_diffrn_reflns_av_sigmaI/netI 0.053
_diffrn_reflns_limit_h_max 11
_diffrn_reflns_limit_h_min -12
_diffrn_reflns_limit_k_max 14
_diffrn_reflns_limit_k_min -14
_diffrn_reflns_limit_l_max 14
_diffrn_reflns_limit_l_min -14
_diffrn_reflns_number 25287
_diffrn_reflns_theta_full 26.5
_diffrn_reflns_theta_max 26.5
_diffrn_reflns_theta_min 2.7
_diffrn_standards_decay_% '< 1'
_diffrn_standards_interval_count 0
_diffrn_standards_number 0
_exptl_absorpt_coefficient_mu 1.222
_exptl_absorpt_correction_T_max 1
_exptl_absorpt_correction_T_min 0.836
_exptl_absorpt_correction_type multi-scan
_exptl_absorpt_process_details '(ABSCOR; Higashi, 1995)'
_exptl_crystal_colour colourless
_exptl_crystal_density_diffrn 1.645
_exptl_crystal_density_method 'not measured'
_exptl_crystal_description plate
_exptl_crystal_F_000 640
_exptl_crystal_size_max 0.33
_exptl_crystal_size_mid 0.21
_exptl_crystal_size_min 0.03
_refine_diff_density_max 0.56
_refine_diff_density_min -0.98
_refine_ls_extinction_method none
_refine_ls_goodness_of_fit_ref 1.13
_refine_ls_hydrogen_treatment constr
_refine_ls_matrix_type full
_refine_ls_number_parameters 310
_refine_ls_number_reflns 5262
_refine_ls_number_restraints 4
_refine_ls_restrained_S_all 1.13
_refine_ls_R_factor_all 0.058
_refine_ls_R_factor_gt 0.053
_refine_ls_shift/su_max_lt 0.001
_refine_ls_shift/su_mean 0.000
_refine_ls_structure_factor_coef Fsqd
_refine_ls_weighting_details 'calc w=1/[\s^2^(Fo^2^)+(0.0386P)^2^+2.3559P] where P=(Fo^2^+2Fc^2^)/3'
_refine_ls_weighting_scheme calc
_refine_ls_wR_factor_gt 0.113
_refine_ls_wR_factor_ref 0.116
_reflns_number_gt 4944
_reflns_number_total 5262
_reflns_threshold_expression I>2\s(I)
_cod_data_source_file hb5241.cif
_cod_data_source_block I
_cod_original_cell_volume 1270.3(4)
_cod_database_code 2224267
_cod_database_fobs_code 2224267

loop_
_symmetry_equiv_pos_as_xyz
'x, y, z'
'-x, -y, -z'

loop_
_atom_site_type_symbol
_atom_site_label
_atom_site_fract_x
_atom_site_fract_y
_atom_site_fract_z
_atom_site_U_iso_or_equiv
_atom_site_adp_type
_atom_site_calc_flag
_atom_site_refinement_flags
_atom_site_occupancy
_atom_site_disorder_assembly
_atom_site_disorder_group
Cd Cd 0.36192(3) 0.33563(3) 0.34083(3) 0.02981(11) Uani d . 1 . .
S S1 0.14908(11) 0.27519(11) 0.47403(10) 0.0337(3) Uani d . 1 . .
S S2 0.35247(11) 0.39052(10) 0.55430(10) 0.0328(2) Uani d . 1 . .
S S3 0.45303(11) 0.53668(10) 0.19791(10) 0.0337(3) Uani d . 1 . .
S S4 0.23576(12) 0.43012(10) 0.12429(11) 0.0371(3) Uani d . 1 . .
O O1 -0.2255(3) 0.2988(3) 0.6889(4) 0.0461(9) Uani d D 1 . .
H H1O -0.2940 0.3442 0.7026 0.069 Uiso d D 1 . .
O O2 0.1836(3) 0.1573(3) 0.9494(3) 0.0422(8) Uani d D 1 . .
H H2O 0.2112 0.0879 0.9418 0.063 Uiso d D 1 . .
O O3 0.2605(4) 0.9327(3) -0.0806(4) 0.0497(9) Uani d D 1 . .
H H3O 0.1879 0.9048 -0.0783 0.075 Uiso d D 1 . .
O O4 0.0530(3) 0.8094(3) -0.0739(4) 0.0501(9) Uani d D 1 . .
H H4O -0.0183 0.8255 -0.0369 0.075 Uiso d D 1 . .
N N1 0.1369(4) 0.3121(3) 0.6879(3) 0.0312(8) Uani d . 1 . .
N N2 0.3187(3) 0.6426(3) -0.0077(3) 0.0276(7) Uani d . 1 . .
N N3 0.3929(4) 0.1393(3) 0.3082(3) 0.0322(8) Uani d . 1 . .
N N4 0.5818(3) 0.2321(3) 0.3877(3) 0.0290(8) Uani d . 1 . .
C C1 0.2059(4) 0.3265(4) 0.5824(4) 0.0268(9) Uani d . 1 . .
C C2 0.0090(4) 0.2611(4) 0.7110(4) 0.0339(10) Uani d . 1 . .
H H2A -0.0030 0.2201 0.7993 0.041 Uiso calc R 1 . .
H H2B 0.0120 0.1978 0.6704 0.041 Uiso calc R 1 . .
C C3 -0.1091(5) 0.3596(4) 0.6657(5) 0.0387(11) Uani d . 1 . .
H H3A -0.1168 0.4212 0.7088 0.046 Uiso calc R 1 . .
H H3B -0.0980 0.4026 0.5777 0.046 Uiso calc R 1 . .
C C4 0.1797(5) 0.3524(4) 0.7844(4) 0.0340(10) Uani d . 1 . .
H H4A 0.0991 0.3851 0.8236 0.041 Uiso calc R 1 . .
H H4B 0.2337 0.4207 0.7476 0.041 Uiso calc R 1 . .
C C5 0.2614(5) 0.2511(4) 0.8802(4) 0.0385(11) Uani d . 1 . .
H H5A 0.3383 0.2135 0.8407 0.046 Uiso calc R 1 . .
H H5B 0.2976 0.2873 0.9353 0.046 Uiso calc R 1 . .
C C6 0.3334(4) 0.5458(4) 0.0943(4) 0.0291(9) Uani d . 1 . .
C C7 0.4113(5) 0.7363(4) -0.0404(4) 0.0352(10) Uani d . 1 . .
H H7A 0.4274 0.7629 -0.1293 0.042 Uiso calc R 1 . .
H H7B 0.4985 0.6979 -0.0017 0.042 Uiso calc R 1 . .
C C8 0.3608(5) 0.8490(5) -0.0033(5) 0.0453(12) Uani d . 1 . .
H H8A 0.3233 0.8219 0.0805 0.054 Uiso calc R 1 . .
H H8B 0.4376 0.8930 -0.0030 0.054 Uiso calc R 1 . .
C C9 0.2229(4) 0.6488(4) -0.1002(4) 0.0319(9) Uani d . 1 . .
H H9A 0.2328 0.5670 -0.1121 0.038 Uiso calc R 1 . .
H H9B 0.2483 0.7091 -0.1779 0.038 Uiso calc R 1 . .
C C10 0.0770(5) 0.6847(4) -0.0721(5) 0.0399(11) Uani d . 1 . .
H H10A 0.0204 0.6740 -0.1328 0.048 Uiso calc R 1 . .
H H10B 0.0519 0.6300 0.0088 0.048 Uiso calc R 1 . .
C C11 0.2929(5) 0.0957(4) 0.2737(5) 0.0410(11) Uani d . 1 . .
H H11 0.2104 0.1484 0.2517 0.049 Uiso calc R 1 . .
C C12 0.3044(5) -0.0226(4) 0.2687(5) 0.0403(11) Uani d . 1 . .
H H12 0.2317 -0.0508 0.2429 0.048 Uiso calc R 1 . .
C C13 0.4236(5) -0.0994(4) 0.3020(4) 0.0388(11) Uani d . 1 . .
H H13 0.4337 -0.1820 0.3008 0.047 Uiso calc R 1 . .
C C14 0.5278(5) -0.0556(4) 0.3367(4) 0.0340(10) Uani d . 1 . .
H H14 0.6109 -0.1073 0.3590 0.041 Uiso calc R 1 . .
C C15 0.5105(4) 0.0651(4) 0.3389(4) 0.0282(9) Uani d . 1 . .
C C16 0.6193(4) 0.1216(4) 0.3728(4) 0.0281(9) Uani d . 1 . .
C C17 0.7516(5) 0.0650(4) 0.3846(4) 0.0373(10) Uani d . 1 . .
H H17 0.7762 -0.0133 0.3735 0.045 Uiso calc R 1 . .
C C18 0.8472(5) 0.1252(5) 0.4128(5) 0.0432(12) Uani d . 1 . .
H H18 0.9387 0.0891 0.4204 0.052 Uiso calc R 1 . .
C C19 0.8078(5) 0.2377(5) 0.4297(4) 0.0399(11) Uani d . 1 . .
H H19 0.8717 0.2804 0.4493 0.048 Uiso calc R 1 . .
C C20 0.6736(4) 0.2881(4) 0.4177(4) 0.0341(10) Uani d . 1 . .
H H20 0.6461 0.3649 0.4314 0.041 Uiso calc R 1 . .

loop_
_atom_site_aniso_label
_atom_site_aniso_U_11
_atom_site_aniso_U_22
_atom_site_aniso_U_33
_atom_site_aniso_U_12
_atom_site_aniso_U_13
_atom_site_aniso_U_23
Cd 0.03000(19) 0.02641(18) 0.0318(2) -0.00260(13) 0.00178(13) -0.00888(13)
S1 0.0301(5) 0.0409(6) 0.0335(6) -0.0070(5) 0.0009(4) -0.0160(5)
S2 0.0312(6) 0.0316(5) 0.0372(6) -0.0072(4) 0.0034(5) -0.0131(5)
S3 0.0314(6) 0.0342(6) 0.0328(6) -0.0061(4) -0.0029(5) -0.0058(5)
S4 0.0440(7) 0.0296(6) 0.0380(6) -0.0106(5) -0.0019(5) -0.0083(5)
O1 0.0312(18) 0.043(2) 0.069(2) -0.0080(15) 0.0054(17) -0.0257(18)
O2 0.0434(19) 0.0361(18) 0.045(2) -0.0040(15) 0.0039(15) -0.0118(15)
O3 0.043(2) 0.0354(19) 0.069(3) -0.0058(16) 0.0006(19) -0.0153(17)
O4 0.0344(19) 0.0403(19) 0.074(3) -0.0011(16) 0.0071(17) -0.0205(18)
N1 0.0284(18) 0.0336(19) 0.034(2) -0.0080(15) 0.0035(15) -0.0128(16)
N2 0.0259(17) 0.0288(18) 0.0280(19) -0.0032(14) 0.0004(14) -0.0092(14)
N3 0.0322(19) 0.0258(18) 0.040(2) -0.0037(15) -0.0014(16) -0.0123(15)
N4 0.0297(18) 0.0282(18) 0.0288(19) -0.0033(14) -0.0009(15) -0.0089(14)
C1 0.027(2) 0.0211(19) 0.031(2) -0.0010(16) 0.0004(17) -0.0081(16)
C2 0.029(2) 0.034(2) 0.039(3) -0.0073(18) 0.0023(19) -0.0133(19)
C3 0.035(2) 0.036(2) 0.050(3) -0.006(2) 0.002(2) -0.021(2)
C4 0.037(2) 0.037(2) 0.034(2) -0.0117(19) 0.0075(19) -0.0178(19)
C5 0.035(2) 0.047(3) 0.039(3) -0.012(2) 0.001(2) -0.019(2)
C6 0.028(2) 0.029(2) 0.028(2) 0.0004(17) 0.0043(17) -0.0089(17)
C7 0.035(2) 0.031(2) 0.034(2) -0.0097(19) -0.0012(19) -0.0007(18)
C8 0.055(3) 0.038(3) 0.046(3) -0.019(2) -0.004(2) -0.013(2)
C9 0.031(2) 0.035(2) 0.029(2) -0.0030(18) -0.0013(18) -0.0101(18)
C10 0.037(3) 0.036(2) 0.046(3) -0.005(2) -0.001(2) -0.012(2)
C11 0.037(3) 0.034(2) 0.053(3) -0.002(2) -0.006(2) -0.016(2)
C12 0.043(3) 0.037(3) 0.046(3) -0.012(2) -0.004(2) -0.016(2)
C13 0.052(3) 0.029(2) 0.038(3) -0.010(2) 0.002(2) -0.0115(19)
C14 0.039(2) 0.023(2) 0.038(3) -0.0010(18) -0.002(2) -0.0077(18)
C15 0.031(2) 0.029(2) 0.022(2) -0.0055(17) 0.0039(16) -0.0052(16)
C16 0.030(2) 0.025(2) 0.026(2) -0.0032(16) 0.0003(17) -0.0048(16)
C17 0.035(2) 0.033(2) 0.040(3) 0.0007(19) -0.002(2) -0.008(2)
C18 0.034(2) 0.043(3) 0.045(3) 0.003(2) -0.011(2) -0.005(2)
C19 0.036(2) 0.051(3) 0.036(3) -0.014(2) -0.007(2) -0.013(2)
C20 0.035(2) 0.040(2) 0.031(2) -0.0076(19) 0.0012(18) -0.0156(19)

loop_
_atom_type_symbol
_atom_type_description
_atom_type_scat_dispersion_real
_atom_type_scat_dispersion_imag
_atom_type_scat_source
C C 0.0033 0.0016 'International Tables Vol C Tables 4.2.6.8 and 6.1.1.4'
H H 0.0000 0.0000 'International Tables Vol C Tables 4.2.6.8 and 6.1.1.4'
Cd Cd -0.8075 1.2024 'International Tables Vol C Tables 4.2.6.8 and 6.1.1.4'
N N 0.0061 0.0033 'International Tables Vol C Tables 4.2.6.8 and 6.1.1.4'
O O 0.0106 0.0060 'International Tables Vol C Tables 4.2.6.8 and 6.1.1.4'
S S 0.1246 0.1234 'International Tables Vol C Tables 4.2.6.8 and 6.1.1.4'

loop_
_geom_angle_atom_site_label_1
_geom_angle_atom_site_label_2
_geom_angle_atom_site_label_3
_geom_angle_site_symmetry_1
_geom_angle_site_symmetry_3
_geom_angle
_geom_angle_publ_flag
N4 Cd N3 . . 68.54(12) ?
N4 Cd S1 . . 124.50(9) ?
N3 Cd S1 . . 89.45(10) ?
N4 Cd S3 . . 91.86(9) ?
N3 Cd S3 . . 125.71(10) ?
S1 Cd S3 . . 138.41(4) ?
N4 Cd S4 . . 130.40(9) ?
N3 Cd S4 . . 87.33(10) ?
S1 Cd S4 . . 96.52(4) ?
S3 Cd S4 . . 67.42(4) ?
N4 Cd S2 . . 88.63(9) ?
N3 Cd S2 . . 129.89(10) ?
S1 Cd S2 . . 67.09(4) ?
S3 Cd S2 . . 97.79(4) ?
S4 Cd S2 . . 136.68(4) ?
C1 S1 Cd . . 89.36(15) ?
C1 S2 Cd . . 84.55(15) ?
C6 S3 Cd . . 87.84(15) ?
C6 S4 Cd . . 85.31(15) ?
C3 O1 H1O . . 111.9 ?
C5 O2 H2O . . 113.2 ?
C8 O3 H3O . . 114.3 ?
C10 O4 H4O . . 113.0 ?
C1 N1 C4 . . 122.5(4) ?
C1 N1 C2 . . 121.8(4) ?
C4 N1 C2 . . 115.6(4) ?
C6 N2 C9 . . 120.8(4) ?
C6 N2 C7 . . 121.3(4) ?
C9 N2 C7 . . 117.2(3) ?
C15 N3 C11 . . 118.9(4) ?
C15 N3 Cd . . 118.6(3) ?
C11 N3 Cd . . 122.0(3) ?
C20 N4 C16 . . 119.1(4) ?
C20 N4 Cd . . 120.3(3) ?
C16 N4 Cd . . 120.3(3) ?
N1 C1 S2 . . 121.5(3) ?
N1 C1 S1 . . 119.5(3) ?
S2 C1 S1 . . 118.9(2) ?
N1 C2 C3 . . 112.0(4) ?
N1 C2 H2A . . 109.2 ?
C3 C2 H2A . . 109.2 ?
N1 C2 H2B . . 109.2 ?
C3 C2 H2B . . 109.2 ?
H2A C2 H2B . . 107.9 ?
O1 C3 C2 . . 106.8(4) ?
O1 C3 H3A . . 110.4 ?
C2 C3 H3A . . 110.4 ?
O1 C3 H3B . . 110.4 ?
C2 C3 H3B . . 110.4 ?
H3A C3 H3B . . 108.6 ?
N1 C4 C5 . . 113.7(4) ?
N1 C4 H4A . . 108.8 ?
C5 C4 H4A . . 108.8 ?
N1 C4 H4B . . 108.8 ?
C5 C4 H4B . . 108.8 ?
H4A C4 H4B . . 107.7 ?
O2 C5 C4 . . 112.1(4) ?
O2 C5 H5A . . 109.2 ?
C4 C5 H5A . . 109.2 ?
O2 C5 H5B . . 109.2 ?
C4 C5 H5B . . 109.2 ?
H5A C5 H5B . . 107.9 ?
N2 C6 S4 . . 120.8(3) ?
N2 C6 S3 . . 119.9(3) ?
S4 C6 S3 . . 119.2(2) ?
N2 C7 C8 . . 114.0(4) ?
N2 C7 H7A . . 108.7 ?
C8 C7 H7A . . 108.7 ?
N2 C7 H7B . . 108.7 ?
C8 C7 H7B . . 108.7 ?
H7A C7 H7B . . 107.6 ?
O3 C8 C7 . . 113.6(4) ?
O3 C8 H8A . . 108.9 ?
C7 C8 H8A . . 108.9 ?
O3 C8 H8B . . 108.9 ?
C7 C8 H8B . . 108.9 ?
H8A C8 H8B . . 107.7 ?
N2 C9 C10 . . 115.8(4) ?
N2 C9 H9A . . 108.3 ?
C10 C9 H9A . . 108.3 ?
N2 C9 H9B . . 108.3 ?
C10 C9 H9B . . 108.3 ?
H9A C9 H9B . . 107.4 ?
O4 C10 C9 . . 110.7(4) ?
O4 C10 H10A . . 109.5 ?
C9 C10 H10A . . 109.5 ?
O4 C10 H10B . . 109.5 ?
C9 C10 H10B . . 109.5 ?
H10A C10 H10B . . 108.1 ?
N3 C11 C12 . . 122.7(4) ?
N3 C11 H11 . . 118.7 ?
C12 C11 H11 . . 118.7 ?
C11 C12 C13 . . 118.5(4) ?
C11 C12 H12 . . 120.7 ?
C13 C12 H12 . . 120.7 ?
C12 C13 C14 . . 119.5(4) ?
C12 C13 H13 . . 120.2 ?
C14 C13 H13 . . 120.2 ?
C15 C14 C13 . . 119.2(4) ?
C15 C14 H14 . . 120.4 ?
C13 C14 H14 . . 120.4 ?
N3 C15 C14 . . 121.1(4) ?
N3 C15 C16 . . 115.9(4) ?
C14 C15 C16 . . 123.0(4) ?
N4 C16 C17 . . 122.0(4) ?
N4 C16 C15 . . 115.8(4) ?
C17 C16 C15 . . 122.2(4) ?
C16 C17 C18 . . 118.6(4) ?
C16 C17 H17 . . 120.7 ?
C18 C17 H17 . . 120.7 ?
C19 C18 C17 . . 119.1(4) ?
C19 C18 H18 . . 120.4 ?
C17 C18 H18 . . 120.4 ?
C20 C19 C18 . . 119.1(4) ?
C20 C19 H19 . . 120.5 ?
C18 C19 H19 . . 120.5 ?
N4 C20 C19 . . 122.1(4) ?
N4 C20 H20 . . 119.0 ?
C19 C20 H20 . . 119.0 ?

loop_
_geom_bond_atom_site_label_1
_geom_bond_atom_site_label_2
_geom_bond_site_symmetry_2
_geom_bond_distance
_geom_bond_publ_flag
Cd N4 . 2.361(4) y
Cd N3 . 2.395(4) y
Cd S1 . 2.6021(14) y
Cd S3 . 2.6310(15) y
Cd S4 . 2.7258(15) y
Cd S2 . 2.7586(13) y
S1 C1 . 1.727(4) ?
S2 C1 . 1.715(4) ?
S3 C6 . 1.737(4) ?
S4 C6 . 1.711(5) ?
O1 C3 . 1.423(6) ?
O1 H1O . 0.840 ?
O2 C5 . 1.428(6) ?
O2 H2O . 0.839 ?
O3 C8 . 1.426(6) ?
O3 H3O . 0.840 ?
O4 C10 . 1.418(6) ?
O4 H4O . 0.839 ?
N1 C1 . 1.343(5) ?
N1 C4 . 1.466(6) ?
N1 C2 . 1.470(5) ?
N2 C6 . 1.339(5) ?
N2 C9 . 1.476(5) ?
N2 C7 . 1.477(5) ?
N3 C15 . 1.349(5) ?
N3 C11 . 1.334(6) ?
N4 C20 . 1.333(5) ?
N4 C16 . 1.341(5) ?
C2 C3 . 1.509(6) ?
C2 H2A . 0.9900 ?
C2 H2B . 0.9900 ?
C3 H3A . 0.9900 ?
C3 H3B . 0.9900 ?
C4 C5 . 1.510(6) ?
C4 H4A . 0.9900 ?
C4 H4B . 0.9900 ?
C5 H5A . 0.9900 ?
C5 H5B . 0.9900 ?
C7 C8 . 1.511(7) ?
C7 H7A . 0.9900 ?
C7 H7B . 0.9900 ?
C8 H8A . 0.9900 ?
C8 H8B . 0.9900 ?
C9 C10 . 1.508(6) ?
C9 H9A . 0.9900 ?
C9 H9B . 0.9900 ?
C10 H10A . 0.9900 ?
C10 H10B . 0.9900 ?
C11 C12 . 1.376(6) ?
C11 H11 . 0.9500 ?
C12 C13 . 1.378(7) ?
C12 H12 . 0.9500 ?
C13 C14 . 1.372(6) ?
C13 H13 . 0.9500 ?
C14 C15 . 1.389(6) ?
C14 H14 . 0.9500 ?
C15 C16 . 1.496(6) ?
C16 C17 . 1.387(6) ?
C17 C18 . 1.386(7) ?
C17 H17 . 0.9500 ?
C18 C19 . 1.375(7) ?
C18 H18 . 0.9500 ?
C19 C20 . 1.386(6) ?
C19 H19 . 0.9500 ?
C20 H20 . 0.9500 ?

loop_
_geom_hbond_atom_site_label_D
_geom_hbond_atom_site_label_H
_geom_hbond_atom_site_label_A
_geom_hbond_site_symmetry_A
_geom_hbond_distance_DH
_geom_hbond_distance_HA
_geom_hbond_distance_DA
_geom_hbond_angle_DHA
O1 H1o S3 2_566 0.84 2.43 3.241(4) 162
O2 H2o O3 1_546 0.84 1.89 2.723(5) 176
O3 H3o O4 1_555 0.84 1.87 2.688(5) 166
O4 H4o O2 2_566 0.84 1.91 2.745(5) 174

loop_
_geom_torsion_atom_site_label_1
_geom_torsion_atom_site_label_2
_geom_torsion_atom_site_label_3
_geom_torsion_atom_site_label_4
_geom_torsion_site_symmetry_1
_geom_torsion_site_symmetry_2
_geom_torsion_site_symmetry_3
_geom_torsion_site_symmetry_4
_geom_torsion
_geom_torsion_publ_flag
N4 Cd S1 C1 . . . . 69.88(17) ?
N3 Cd S1 C1 . . . . 133.11(16) ?
S3 Cd S1 C1 . . . . -76.60(14) ?
S4 Cd S1 C1 . . . . -139.64(13) ?
S2 Cd S1 C1 . . . . -1.34(13) ?
N4 Cd S2 C1 . . . . -127.34(16) ?
N3 Cd S2 C1 . . . . -67.13(18) ?
S1 Cd S2 C1 . . . . 1.36(13) ?
S3 Cd S2 C1 . . . . 140.97(14) ?
S4 Cd S2 C1 . . . . 75.79(14) ?
N4 Cd S3 C6 . . . . 136.19(16) ?
N3 Cd S3 C6 . . . . 71.49(18) ?
S1 Cd S3 C6 . . . . -70.90(15) ?
S4 Cd S3 C6 . . . . 2.65(14) ?
S2 Cd S3 C6 . . . . -134.94(14) ?
N4 Cd S4 C6 . . . . -74.77(18) ?
N3 Cd S4 C6 . . . . -133.41(17) ?
S1 Cd S4 C6 . . . . 137.46(14) ?
S3 Cd S4 C6 . . . . -2.70(14) ?
S2 Cd S4 C6 . . . . 74.19(15) ?
N4 Cd N3 C15 . . . . 4.5(3) ?
S1 Cd N3 C15 . . . . -123.2(3) ?
S3 Cd N3 C15 . . . . 80.7(3) ?
S4 Cd N3 C15 . . . . 140.2(3) ?
S2 Cd N3 C15 . . . . -64.3(3) ?
N4 Cd N3 C11 . . . . 176.8(4) ?
S1 Cd N3 C11 . . . . 49.1(4) ?
S3 Cd N3 C11 . . . . -107.0(4) ?
S4 Cd N3 C11 . . . . -47.5(4) ?
S2 Cd N3 C11 . . . . 108.1(4) ?
N3 Cd N4 C20 . . . . 174.7(3) ?
S1 Cd N4 C20 . . . . -111.7(3) ?
S3 Cd N4 C20 . . . . 46.8(3) ?
S4 Cd N4 C20 . . . . 108.3(3) ?
S2 Cd N4 C20 . . . . -51.0(3) ?
N3 Cd N4 C16 . . . . 1.4(3) ?
S1 Cd N4 C16 . . . . 75.0(3) ?
S3 Cd N4 C16 . . . . -126.6(3) ?
S4 Cd N4 C16 . . . . -65.0(3) ?
S2 Cd N4 C16 . . . . 135.7(3) ?
C4 N1 C1 S2 . . . . 1.5(6) ?
C2 N1 C1 S2 . . . . 178.0(3) ?
C4 N1 C1 S1 . . . . 179.5(3) ?
C2 N1 C1 S1 . . . . -4.1(5) ?
Cd S2 C1 N1 . . . . 175.8(3) ?
Cd S2 C1 S1 . . . . -2.2(2) ?
Cd S1 C1 N1 . . . . -175.7(3) ?
Cd S1 C1 S2 . . . . 2.3(2) ?
C1 N1 C2 C3 . . . . -86.6(5) ?
C4 N1 C2 C3 . . . . 90.1(5) ?
N1 C2 C3 O1 . . . . 177.9(4) ?
C1 N1 C4 C5 . . . . -95.4(5) ?
C2 N1 C4 C5 . . . . 87.9(5) ?
N1 C4 C5 O2 . . . . -67.0(5) ?
C9 N2 C6 S4 . . . . -3.3(5) ?
C7 N2 C6 S4 . . . . -173.7(3) ?
C9 N2 C6 S3 . . . . 176.6(3) ?
C7 N2 C6 S3 . . . . 6.2(5) ?
Cd S4 C6 N2 . . . . -175.8(3) ?
Cd S4 C6 S3 . . . . 4.3(2) ?
Cd S3 C6 N2 . . . . 175.6(3) ?
Cd S3 C6 S4 . . . . -4.5(2) ?
C6 N2 C7 C8 . . . . -95.9(5) ?
C9 N2 C7 C8 . . . . 93.4(5) ?
N2 C7 C8 O3 . . . . -77.0(5) ?
C6 N2 C9 C10 . . . . 77.5(5) ?
C7 N2 C9 C10 . . . . -111.8(4) ?
N2 C9 C10 O4 . . . . 67.7(5) ?
C15 N3 C11 C12 . . . . 0.4(7) ?
Cd N3 C11 C12 . . . . -171.9(4) ?
N3 C11 C12 C13 . . . . 0.7(8) ?
C11 C12 C13 C14 . . . . -1.2(7) ?
C12 C13 C14 C15 . . . . 0.6(7) ?
C11 N3 C15 C14 . . . . -0.9(6) ?
Cd N3 C15 C14 . . . . 171.6(3) ?
C11 N3 C15 C16 . . . . 178.1(4) ?
Cd N3 C15 C16 . . . . -9.3(5) ?
C13 C14 C15 N3 . . . . 0.4(7) ?
C13 C14 C15 C16 . . . . -178.6(4) ?
C20 N4 C16 C17 . . . . -1.7(6) ?
Cd N4 C16 C17 . . . . 171.7(3) ?
C20 N4 C16 C15 . . . . -179.9(4) ?
Cd N4 C16 C15 . . . . -6.4(5) ?
N3 C15 C16 N4 . . . . 10.3(5) ?
C14 C15 C16 N4 . . . . -170.7(4) ?
N3 C15 C16 C17 . . . . -167.9(4) ?
C14 C15 C16 C17 . . . . 11.2(6) ?
N4 C16 C17 C18 . . . . 0.1(7) ?
C15 C16 C17 C18 . . . . 178.1(4) ?
C16 C17 C18 C19 . . . . 0.8(7) ?
C17 C18 C19 C20 . . . . -0.1(7) ?
C16 N4 C20 C19 . . . . 2.4(6) ?
Cd N4 C20 C19 . . . . -171.0(3) ?
C18 C19 C20 N4 . . . . -1.5(7) ?
